data_7202763
loop_
_publ_author_name
'Ghoreishi Amiri, Maryam'
'Mahmoudi, Ghodrat'
'Morsali, Ali'
'Hunter, Allen D.'
'Zeller, Matthias'

_publ_section_title
;
 Zinc(ii) nitrite coordination polymers based on rigid and flexible
 organic nitrogen donor ligands
;
_journal_issue 8
_journal_name_full CrystEngComm
_journal_page_first 686
_journal_paper_doi 10.1039/b701711a
_journal_volume 9
_journal_year 2007
_chemical_formula_sum 'C12 H12 N4 O4 Zn'
_chemical_formula_weight 341.63
_chemical_name_systematic
;
?
;
_space_group_IT_number 2
_symmetry_cell_setting triclinic
_symmetry_space_group_name_Hall '-P 1'
_symmetry_space_group_name_H-M 'P -1'
_atom_sites_solution_hydrogens geom
_atom_sites_solution_primary direct
_atom_sites_solution_secondary difmap
_audit_creation_method SHELXL-97
_cell_angle_alpha 100.9910(10)
_cell_angle_beta 91.8270(10)
_cell_angle_gamma 94.1040(10)
_cell_formula_units_Z 2
_cell_length_a 6.8528(4)
_cell_length_b 7.1459(4)
_cell_length_c 14.3017(8)
_cell_measurement_reflns_used 7566
_cell_measurement_temperature 100(2)
_cell_measurement_theta_max 30.51
_cell_measurement_theta_min 2.90
_cell_volume 685.00(7)
_computing_cell_refinement 'SAINT+ 6.45 (Bruker, 2003)'
_computing_data_collection 'SMART 5.630 (Bruker, 1997-2002)'
_computing_data_reduction 'SAINT+ 6.45'
_computing_molecular_graphics 'SHELXTL 6.14'
_computing_publication_material 'SHELXTL 6.14'
_computing_structure_refinement 'SHELXTL 6.14'
_computing_structure_solution 'SHELXTL 6.14 (Bruker, 2000-2003)'
_diffrn_ambient_temperature 100(2)
_diffrn_measured_fraction_theta_full 0.996
_diffrn_measured_fraction_theta_max 0.996
_diffrn_measurement_device_type 'Bruker AXS SMART APEX CCD diffractometer'
_diffrn_measurement_method '\w scans'
_diffrn_radiation_monochromator graphite
_diffrn_radiation_source 'fine-focus sealed tube'
_diffrn_radiation_type MoK\a
_diffrn_radiation_wavelength 0.71073
_diffrn_reflns_av_R_equivalents 0.0139
_diffrn_reflns_av_sigmaI/netI 0.0184
_diffrn_reflns_limit_h_max 9
_diffrn_reflns_limit_h_min -9
_diffrn_reflns_limit_k_max 9
_diffrn_reflns_limit_k_min -9
_diffrn_reflns_limit_l_max 19
_diffrn_reflns_limit_l_min -19
_diffrn_reflns_number 7123
_diffrn_reflns_theta_full 28.28
_diffrn_reflns_theta_max 28.28
_diffrn_reflns_theta_min 2.90
_diffrn_standards_decay_% 0
_diffrn_standards_number 0
_exptl_absorpt_coefficient_mu 1.814
_exptl_absorpt_correction_T_max 0.550
_exptl_absorpt_correction_T_min 0.437
_exptl_absorpt_correction_type multi-scan
_exptl_absorpt_process_details 'SADABS in SAINT+ (Bruker, 2003)'
_exptl_crystal_colour colourless
_exptl_crystal_density_diffrn 1.656
_exptl_crystal_density_method 'not measured'
_exptl_crystal_description block
_exptl_crystal_F_000 348
_exptl_crystal_size_max 0.48
_exptl_crystal_size_mid 0.45
_exptl_crystal_size_min 0.33
_refine_diff_density_max 0.380
_refine_diff_density_min -0.638
_refine_diff_density_rms 0.063
_refine_ls_extinction_method none
_refine_ls_goodness_of_fit_ref 1.044
_refine_ls_hydrogen_treatment constr
_refine_ls_matrix_type full
_refine_ls_number_parameters 190
_refine_ls_number_reflns 3386
_refine_ls_number_restraints 0
_refine_ls_restrained_S_all 1.044
_refine_ls_R_factor_all 0.0220
_refine_ls_R_factor_gt 0.0215
_refine_ls_shift/su_max 0.001
_refine_ls_shift/su_mean 0.000
_refine_ls_structure_factor_coef Fsqd
_refine_ls_weighting_details 'calc w=1/[\s^2^(Fo^2^)+(0.0323P)^2^+0.3124P] where P=(Fo^2^+2Fc^2^)/3'
_refine_ls_weighting_scheme calc
_refine_ls_wR_factor_gt 0.0571
_refine_ls_wR_factor_ref 0.0574
_reflns_number_gt 3305
_reflns_number_total 3386
_reflns_threshold_expression >I>2\s(I)
_cod_data_source_file b701711a.txt
_cod_data_source_block 06mz241m
_cod_depositor_comments
;
The following automatic conversions were performed:
'_symmetry_cell_setting' value 'Triclinic' changed to 'triclinic'
according to '/home/saulius/struct/CIF-dictionaries/cif_core.dic'
dictionary named 'cif_core.dic' version 2.4.1 from 2010-06-29.

Automatic conversion script
Id: cif_fix_enum 1527 2010-12-29 10:47:43Z saulius 
;
_cod_original_cell_volume 684.99(7)
_cod_original_sg_symbol_H-M P-1
_cod_database_code 7202763

loop_
_symmetry_equiv_pos_as_xyz
'x, y, z'
'-x, -y, -z'

loop_
_atom_site_label
_atom_site_type_symbol
_atom_site_fract_x
_atom_site_fract_y
_atom_site_fract_z
_atom_site_U_iso_or_equiv
_atom_site_adp_type
_atom_site_occupancy
_atom_site_symmetry_multiplicity
_atom_site_calc_flag
_atom_site_refinement_flags
_atom_site_disorder_assembly
_atom_site_disorder_group
C1 C -0.0038(2) 0.97526(19) 0.80416(10) 0.0204(2) Uani 1 1 d . . .
H1 H -0.0769 0.9042 0.7498 0.024 Uiso 1 1 calc R . .
C2 C -0.0828(2) 1.13220(19) 0.85742(10) 0.0223(3) Uani 1 1 d . . .
H2 H -0.2073 1.1676 0.8391 0.027 Uiso 1 1 calc R . .
C3 C 0.0203(2) 1.23762(18) 0.93768(9) 0.0191(2) Uani 1 1 d . . .
C4 C 0.2033(2) 1.18034(19) 0.96022(10) 0.0229(3) Uani 1 1 d . . .
H4 H 0.2793 1.2489 1.0143 0.027 Uiso 1 1 calc R . .
C5 C 0.2733(2) 1.02273(19) 0.90322(10) 0.0210(2) Uani 1 1 d . . .
H5 H 0.3987 0.9859 0.9192 0.025 Uiso 1 1 calc R . .
C6 C -0.0631(2) 1.40705(18) 0.99828(11) 0.0252(3) Uani 1 1 d . . .
H6A H -0.0752 1.3835 1.0639 0.030 Uiso 1 1 calc R . .
H6B H -0.1960 1.4205 0.9725 0.030 Uiso 1 1 calc R . .
C7 C 0.58135(19) 0.67401(18) 0.60295(9) 0.0185(2) Uani 1 1 d . . .
H7 H 0.5581 0.5404 0.6002 0.022 Uiso 1 1 calc R . .
C8 C 0.71179(19) 0.73651(19) 0.54150(9) 0.0196(2) Uani 1 1 d . . .
H8 H 0.7755 0.6469 0.4974 0.023 Uiso 1 1 calc R . .
C9 C 0.74902(18) 0.93206(19) 0.54482(9) 0.0177(2) Uani 1 1 d . . .
C10 C 0.65223(18) 1.05646(18) 0.61150(9) 0.0183(2) Uani 1 1 d . . .
H10 H 0.6752 1.1908 0.6168 0.022 Uiso 1 1 calc R . .
C11 C 0.52211(18) 0.98285(18) 0.67019(9) 0.0172(2) Uani 1 1 d . . .
H11 H 0.4560 1.0693 0.7148 0.021 Uiso 1 1 calc R . .
C12 C 0.89420(18) 1.0041(2) 0.48070(10) 0.0206(3) Uani 1 1 d . . .
H12A H 0.8713 1.1375 0.4765 0.025 Uiso 1 1 calc R . .
H12B H 0.8757 0.9249 0.4158 0.025 Uiso 1 1 calc R . .
N1 N 0.49498(18) 0.45751(18) 0.82585(9) 0.0260(2) Uani 1 1 d . . .
N2 N -0.04393(19) 0.47876(18) 0.67178(10) 0.0271(3) Uani 1 1 d . . .
N3 N 0.48594(15) 0.79409(15) 0.66641(8) 0.0155(2) Uani 1 1 d . . .
N4 N 0.17197(16) 0.91944(15) 0.82631(8) 0.0167(2) Uani 1 1 d . . .
O1 O 0.41677(17) 0.40646(15) 0.74376(8) 0.0292(2) Uani 1 1 d . . .
O2 O 0.45878(15) 0.62554(15) 0.86401(7) 0.0258(2) Uani 1 1 d . . .
O3 O -0.01846(17) 0.49619(16) 0.75907(8) 0.0317(2) Uani 1 1 d . . .
O4 O 0.08903(15) 0.57185(15) 0.63428(7) 0.0238(2) Uani 1 1 d . . .
Zn1 Zn 0.281239(19) 0.680931(18) 0.747704(9) 0.01454(6) Uani 1 1 d . . .

loop_
_atom_site_aniso_label
_atom_site_aniso_U_11
_atom_site_aniso_U_22
_atom_site_aniso_U_33
_atom_site_aniso_U_23
_atom_site_aniso_U_13
_atom_site_aniso_U_12
C1 0.0217(6) 0.0189(6) 0.0191(6) -0.0009(5) -0.0009(5) 0.0038(5)
C2 0.0202(6) 0.0203(6) 0.0255(6) 0.0012(5) 0.0020(5) 0.0053(5)
C3 0.0235(6) 0.0131(5) 0.0202(6) 0.0015(4) 0.0079(5) 0.0009(4)
C4 0.0273(7) 0.0184(6) 0.0202(6) -0.0029(5) -0.0011(5) 0.0012(5)
C5 0.0203(6) 0.0190(6) 0.0219(6) -0.0009(5) -0.0018(5) 0.0029(5)
C6 0.0285(7) 0.0150(6) 0.0299(7) -0.0027(5) 0.0128(6) 0.0010(5)
C7 0.0191(6) 0.0142(5) 0.0212(6) 0.0010(4) 0.0036(5) 0.0006(4)
C8 0.0184(6) 0.0206(6) 0.0189(6) 0.0011(5) 0.0042(5) 0.0018(5)
C9 0.0126(5) 0.0234(6) 0.0179(6) 0.0070(5) -0.0007(4) 0.0000(4)
C10 0.0166(6) 0.0157(5) 0.0227(6) 0.0049(5) -0.0003(5) -0.0002(4)
C11 0.0154(5) 0.0154(5) 0.0203(6) 0.0017(4) 0.0012(4) 0.0017(4)
C12 0.0144(6) 0.0282(7) 0.0211(6) 0.0105(5) 0.0016(5) 0.0001(5)
N1 0.0236(6) 0.0259(6) 0.0319(6) 0.0117(5) 0.0061(5) 0.0071(5)
N2 0.0235(6) 0.0193(5) 0.0368(7) 0.0027(5) 0.0002(5) -0.0026(4)
N3 0.0140(5) 0.0149(5) 0.0169(5) 0.0016(4) 0.0018(4) 0.0001(4)
N4 0.0184(5) 0.0154(5) 0.0157(5) 0.0007(4) 0.0028(4) 0.0020(4)
O1 0.0367(6) 0.0178(5) 0.0328(6) 0.0036(4) 0.0034(4) 0.0038(4)
O2 0.0269(5) 0.0260(5) 0.0245(5) 0.0032(4) 0.0020(4) 0.0057(4)
O3 0.0325(6) 0.0295(6) 0.0346(6) 0.0103(5) 0.0071(5) -0.0016(4)
O4 0.0220(5) 0.0244(5) 0.0230(5) 0.0012(4) 0.0009(4) -0.0022(4)
Zn1 0.01440(8) 0.01298(8) 0.01569(8) 0.00089(5) 0.00278(5) 0.00156(5)

loop_
_atom_type_symbol
_atom_type_description
_atom_type_scat_dispersion_real
_atom_type_scat_dispersion_imag
_atom_type_scat_source
C C 0.0033 0.0016 'International Tables Vol C Tables 4.2.6.8 and 6.1.1.4'
H H 0.0000 0.0000 'International Tables Vol C Tables 4.2.6.8 and 6.1.1.4'
N N 0.0061 0.0033 'International Tables Vol C Tables 4.2.6.8 and 6.1.1.4'
O O 0.0106 0.0060 'International Tables Vol C Tables 4.2.6.8 and 6.1.1.4'
Zn Zn 0.2839 1.4301 'International Tables Vol C Tables 4.2.6.8 and 6.1.1.4'

loop_
_geom_angle_atom_site_label_1
_geom_angle_atom_site_label_2
_geom_angle_atom_site_label_3
_geom_angle
_geom_angle_site_symmetry_1
_geom_angle_site_symmetry_3
_geom_angle_publ_flag
N4 C1 C2 122.67(12) . . ?
N4 C1 H1 118.7 . . ?
C2 C1 H1 118.7 . . ?
C1 C2 C3 119.84(12) . . ?
C1 C2 H2 120.1 . . ?
C3 C2 H2 120.1 . . ?
C2 C3 C4 117.43(12) . . ?
C2 C3 C6 121.20(13) . . ?
C4 C3 C6 121.37(12) . . ?
C5 C4 C3 119.46(12) . . ?
C5 C4 H4 120.3 . . ?
C3 C4 H4 120.3 . . ?
N4 C5 C4 122.95(12) . . ?
N4 C5 H5 118.5 . . ?
C4 C5 H5 118.5 . . ?
C3 C6 C6 112.57(14) . 2_587 ?
C3 C6 H6A 109.1 . . ?
C6 C6 H6A 109.1 2_587 . ?
C3 C6 H6B 109.1 . . ?
C6 C6 H6B 109.1 2_587 . ?
H6A C6 H6B 107.8 . . ?
N3 C7 C8 122.90(12) . . ?
N3 C7 H7 118.6 . . ?
C8 C7 H7 118.6 . . ?
C7 C8 C9 119.48(12) . . ?
C7 C8 H8 120.3 . . ?
C9 C8 H8 120.3 . . ?
C10 C9 C8 117.59(12) . . ?
C10 C9 C12 121.80(12) . . ?
C8 C9 C12 120.57(12) . . ?
C11 C10 C9 119.58(12) . . ?
C11 C10 H10 120.2 . . ?
C9 C10 H10 120.2 . . ?
N3 C11 C10 122.61(11) . . ?
N3 C11 H11 118.7 . . ?
C10 C11 H11 118.7 . . ?
C9 C12 C12 110.63(13) . 2_776 ?
C9 C12 H12A 109.5 . . ?
C12 C12 H12A 109.5 2_776 . ?
C9 C12 H12B 109.5 . . ?
C12 C12 H12B 109.5 2_776 . ?
H12A C12 H12B 108.1 . . ?
O1 N1 O2 112.22(11) . . ?
O3 N2 O4 113.17(12) . . ?
C11 N3 C7 117.83(11) . . ?
C11 N3 Zn1 123.23(8) . . ?
C7 N3 Zn1 118.85(8) . . ?
C1 N4 C5 117.63(11) . . ?
C1 N4 Zn1 121.58(9) . . ?
C5 N4 Zn1 120.77(9) . . ?
N1 O1 Zn1 93.64(8) . . ?
N1 O2 Zn1 96.95(8) . . ?
N2 O3 Zn1 87.94(8) . . ?
N2 O4 Zn1 102.85(9) . . ?
O4 Zn1 N4 108.57(4) . . ?
O4 Zn1 N3 94.55(4) . . ?
N4 Zn1 N3 103.33(4) . . ?
O4 Zn1 O2 147.39(4) . . ?
N4 Zn1 O2 94.48(4) . . ?
N3 Zn1 O2 102.40(4) . . ?
O4 Zn1 O1 93.84(4) . . ?
N4 Zn1 O1 148.94(4) . . ?
N3 Zn1 O1 95.79(4) . . ?
O2 Zn1 O1 57.19(4) . . ?
O4 Zn1 O3 55.88(4) . . ?
N4 Zn1 O3 90.49(4) . . ?
N3 Zn1 O3 150.28(4) . . ?
O2 Zn1 O3 102.59(4) . . ?
O1 Zn1 O3 84.48(4) . . ?

loop_
_geom_bond_atom_site_label_1
_geom_bond_atom_site_label_2
_geom_bond_distance
_geom_bond_site_symmetry_2
_geom_bond_publ_flag
C1 N4 1.3426(17) . ?
C1 C2 1.3851(18) . ?
C1 H1 0.9500 . ?
C2 C3 1.3881(19) . ?
C2 H2 0.9500 . ?
C3 C4 1.393(2) . ?
C3 C6 1.5081(17) . ?
C4 C5 1.3841(18) . ?
C4 H4 0.9500 . ?
C5 N4 1.3437(17) . ?
C5 H5 0.9500 . ?
C6 C6 1.524(3) 2_587 ?
C6 H6A 0.9900 . ?
C6 H6B 0.9900 . ?
C7 N3 1.3449(16) . ?
C7 C8 1.3833(18) . ?
C7 H7 0.9500 . ?
C8 C9 1.3939(18) . ?
C8 H8 0.9500 . ?
C9 C10 1.3932(18) . ?
C9 C12 1.5035(17) . ?
C10 C11 1.3876(17) . ?
C10 H10 0.9500 . ?
C11 N3 1.3443(16) . ?
C11 H11 0.9500 . ?
C12 C12 1.544(2) 2_776 ?
C12 H12A 0.9900 . ?
C12 H12B 0.9900 . ?
N1 O1 1.2519(17) . ?
N1 O2 1.2659(16) . ?
N2 O3 1.2362(18) . ?
N2 O4 1.2809(16) . ?
N3 Zn1 2.0673(11) . ?
N4 Zn1 2.0579(11) . ?
O1 Zn1 2.2214(11) . ?
O2 Zn1 2.1436(11) . ?
O3 Zn1 2.3879(11) . ?
O4 Zn1 2.0515(10) . ?

loop_
_geom_torsion_atom_site_label_1
_geom_torsion_atom_site_label_2
_geom_torsion_atom_site_label_3
_geom_torsion_atom_site_label_4
_geom_torsion
_geom_torsion_site_symmetry_1
_geom_torsion_site_symmetry_2
_geom_torsion_site_symmetry_3
_geom_torsion_site_symmetry_4
_geom_torsion_publ_flag
N4 C1 C2 C3 -0.5(2) . . . . ?
C1 C2 C3 C4 0.9(2) . . . . ?
C1 C2 C3 C6 -178.85(13) . . . . ?
C2 C3 C4 C5 -0.5(2) . . . . ?
C6 C3 C4 C5 179.30(13) . . . . ?
C3 C4 C5 N4 -0.5(2) . . . . ?
C2 C3 C6 C6 -118.72(18) . . . 2_587 ?
C4 C3 C6 C6 61.5(2) . . . 2_587 ?
N3 C7 C8 C9 0.5(2) . . . . ?
C7 C8 C9 C10 0.45(19) . . . . ?
C7 C8 C9 C12 178.33(12) . . . . ?
C8 C9 C10 C11 -1.01(18) . . . . ?
C12 C9 C10 C11 -178.87(11) . . . . ?
C9 C10 C11 N3 0.73(19) . . . . ?
C10 C9 C12 C12 100.03(17) . . . 2_776 ?
C8 C9 C12 C12 -77.76(18) . . . 2_776 ?
C10 C11 N3 C7 0.17(19) . . . . ?
C10 C11 N3 Zn1 -176.41(9) . . . . ?
C8 C7 N3 C11 -0.77(19) . . . . ?
C8 C7 N3 Zn1 175.96(10) . . . . ?
C2 C1 N4 C5 -0.4(2) . . . . ?
C2 C1 N4 Zn1 178.23(11) . . . . ?
C4 C5 N4 C1 0.9(2) . . . . ?
C4 C5 N4 Zn1 -177.76(11) . . . . ?
O2 N1 O1 Zn1 -0.36(12) . . . . ?
O1 N1 O2 Zn1 0.38(12) . . . . ?
O4 N2 O3 Zn1 -3.52(11) . . . . ?
O3 N2 O4 Zn1 4.20(13) . . . . ?
N2 O4 Zn1 N4 -79.90(9) . . . . ?
N2 O4 Zn1 N3 174.40(8) . . . . ?
N2 O4 Zn1 O2 52.80(12) . . . . ?
N2 O4 Zn1 O1 78.27(9) . . . . ?
N2 O4 Zn1 O3 -2.41(8) . . . . ?
C1 N4 Zn1 O4 3.72(11) . . . . ?
C5 N4 Zn1 O4 -177.70(10) . . . . ?
C1 N4 Zn1 N3 103.25(11) . . . . ?
C5 N4 Zn1 N3 -78.17(11) . . . . ?
C1 N4 Zn1 O2 -152.87(11) . . . . ?
C5 N4 Zn1 O2 25.72(11) . . . . ?
C1 N4 Zn1 O1 -130.29(11) . . . . ?
C5 N4 Zn1 O1 48.30(14) . . . . ?
C1 N4 Zn1 O3 -50.20(11) . . . . ?
C5 N4 Zn1 O3 128.38(11) . . . . ?
C11 N3 Zn1 O4 109.42(10) . . . . ?
C7 N3 Zn1 O4 -67.12(10) . . . . ?
C11 N3 Zn1 N4 -0.89(11) . . . . ?
C7 N3 Zn1 N4 -177.43(9) . . . . ?
C11 N3 Zn1 O2 -98.61(10) . . . . ?
C7 N3 Zn1 O2 84.85(10) . . . . ?
C11 N3 Zn1 O1 -156.24(10) . . . . ?
C7 N3 Zn1 O1 27.22(10) . . . . ?
C11 N3 Zn1 O3 114.75(11) . . . . ?
C7 N3 Zn1 O3 -61.79(13) . . . . ?
N1 O2 Zn1 O4 30.47(12) . . . . ?
N1 O2 Zn1 N4 166.13(8) . . . . ?
N1 O2 Zn1 N3 -89.16(8) . . . . ?
N1 O2 Zn1 O1 -0.23(8) . . . . ?
N1 O2 Zn1 O3 74.62(8) . . . . ?
N1 O1 Zn1 O4 -163.76(8) . . . . ?
N1 O1 Zn1 N4 -26.86(13) . . . . ?
N1 O1 Zn1 N3 101.27(8) . . . . ?
N1 O1 Zn1 O2 0.23(8) . . . . ?
N1 O1 Zn1 O3 -108.60(9) . . . . ?
N2 O3 Zn1 O4 2.44(8) . . . . ?
N2 O3 Zn1 N4 114.70(9) . . . . ?
N2 O3 Zn1 N3 -3.98(13) . . . . ?
N2 O3 Zn1 O2 -150.60(8) . . . . ?
N2 O3 Zn1 O1 -96.01(9) . . . . ?
